data_7207603
loop_
_publ_author_name
'Aaker\"oy, Christer B.'
'Forbes, Safiyyah'
'Desper, John'

_publ_section_title
;
 The effect of water molecules in stabilizing co-crystals of active
 pharmaceutical ingredients
;
_journal_issue 7
_journal_name_full CrystEngComm
_journal_page_first 2435
_journal_paper_doi 10.1039/c2ce06506a
_journal_volume 14
_journal_year 2012
_chemical_formula_moiety
;
(C12 H10 N4 O) (C4 H6 O4) (H2 O)2
;
_chemical_formula_sum 'C16 H20 N4 O7'
_chemical_formula_weight 380.36
_chemical_name_systematic
;
SF41 4-pyridyl-CONH-N=CH-4-pyridyl, succinic acid dihydrate
;
_space_group_IT_number 2
_symmetry_cell_setting triclinic
_symmetry_space_group_name_Hall '-P 1'
_symmetry_space_group_name_H-M 'P -1'
_atom_sites_solution_hydrogens geom
_atom_sites_solution_primary direct
_atom_sites_solution_secondary difmap
_audit_creation_method SHELXL-97
_cell_angle_alpha 75.874(3)
_cell_angle_beta 80.095(3)
_cell_angle_gamma 76.225(3)
_cell_formula_units_Z 1
_cell_length_a 4.8122(3)
_cell_length_b 8.8128(5)
_cell_length_c 11.0772(6)
_cell_measurement_reflns_used 7222
_cell_measurement_temperature 120(2)
_cell_measurement_theta_max 33.10
_cell_measurement_theta_min 2.43
_cell_volume 439.22(4)
_computing_cell_refinement 'Bruker SMART'
_computing_data_collection 'Bruker SMART'
_computing_data_reduction 'Bruker SAINT'
_computing_molecular_graphics 'Bruker SHELXTL'
_computing_publication_material 'Bruker SHELXTL'
_computing_structure_refinement 'SHELXL-97 (Sheldrick, 1997)'
_computing_structure_solution 'SHELXS-97 (Sheldrick, 1990)'
_diffrn_ambient_temperature 120(2)
_diffrn_measured_fraction_theta_full 0.986
_diffrn_measured_fraction_theta_max 0.986
_diffrn_measurement_device_type 'CCD area detector'
_diffrn_measurement_method 'phi and omega scans'
_diffrn_radiation_monochromator graphite
_diffrn_radiation_source 'fine-focus sealed tube'
_diffrn_radiation_type MoK\a
_diffrn_radiation_wavelength 0.71073
_diffrn_reflns_av_R_equivalents 0.0229
_diffrn_reflns_av_sigmaI/netI 0.0181
_diffrn_reflns_limit_h_max 7
_diffrn_reflns_limit_h_min -7
_diffrn_reflns_limit_k_max 13
_diffrn_reflns_limit_k_min -13
_diffrn_reflns_limit_l_max 16
_diffrn_reflns_limit_l_min -16
_diffrn_reflns_number 14803
_diffrn_reflns_theta_full 32.57
_diffrn_reflns_theta_max 32.57
_diffrn_reflns_theta_min 1.91
_exptl_absorpt_coefficient_mu 0.114
_exptl_absorpt_correction_type none
_exptl_crystal_colour colourless
_exptl_crystal_density_diffrn 1.438
_exptl_crystal_density_method 'not measured'
_exptl_crystal_description prism
_exptl_crystal_F_000 200
_exptl_crystal_size_max 0.30
_exptl_crystal_size_mid 0.20
_exptl_crystal_size_min 0.15
_refine_diff_density_max 0.514
_refine_diff_density_min -0.454
_refine_diff_density_rms 0.066
_refine_ls_extinction_method none
_refine_ls_goodness_of_fit_ref 1.318
_refine_ls_hydrogen_treatment mixed
_refine_ls_matrix_type full
_refine_ls_number_parameters 142
_refine_ls_number_reflns 3150
_refine_ls_number_restraints 5
_refine_ls_restrained_S_all 1.317
_refine_ls_R_factor_all 0.0576
_refine_ls_R_factor_gt 0.0491
_refine_ls_shift/su_max 0.000
_refine_ls_shift/su_mean 0.000
_refine_ls_structure_factor_coef Fsqd
_refine_ls_weighting_details 'calc w=1/[\s^2^(Fo^2^)+(0.1000P)^2^+0.0000P] where P=(Fo^2^+2Fc^2^)/3'
_refine_ls_weighting_scheme calc
_refine_ls_wR_factor_gt 0.1586
_refine_ls_wR_factor_ref 0.1659
_reflns_number_gt 2646
_reflns_number_total 3150
_reflns_threshold_expression >2sigma(I)
_cod_data_source_file c2ce06506a.txt
_cod_data_source_block sf0706m(4C)
_cod_depositor_comments
;
The following automatic conversions were performed:

'_symmetry_cell_setting' value 'Triclinic' changed to 'triclinic'
according to /home/saulius/struct/CIF-dictionaries/cif_core.dic
dictionary named 'cif_core.dic' version 2.4.1 from 2010-06-29.

Automatic conversion script
Id: cif_fix_values 1715 2011-07-08 13:25:40Z adriana 
;
_cod_original_sg_symbol_H-M P-1
_cod_database_code 7207603

loop_
_symmetry_equiv_pos_as_xyz
'x, y, z'
'-x, -y, -z'

loop_
_atom_site_label
_atom_site_type_symbol
_atom_site_fract_x
_atom_site_fract_y
_atom_site_fract_z
_atom_site_U_iso_or_equiv
_atom_site_adp_type
_atom_site_occupancy
_atom_site_symmetry_multiplicity
_atom_site_calc_flag
_atom_site_refinement_flags
_atom_site_disorder_assembly
_atom_site_disorder_group
O1S O -0.1808(3) 1.09522(14) 0.08439(9) 0.0551(3) Uani 1 1 d D . .
H1A H -0.098(4) 1.068(2) 0.1465(13) 0.066 Uiso 1 1 d D . .
H1B H -0.313(6) 1.048(4) 0.098(3) 0.066 Uiso 0.50 1 d PD A 1
H1C H -0.110(7) 1.037(4) 0.037(2) 0.066 Uiso 0.50 1 d PD B 2
N11 N 0.43616(16) 0.63928(9) 0.31168(7) 0.01951(18) Uani 1 1 d . C .
C12 C 0.5740(2) 0.73425(11) 0.21914(9) 0.0224(2) Uani 1 1 d . . .
H12 H 0.4911 0.8451 0.1983 0.027 Uiso 1 1 calc R . .
C13 C 0.8333(2) 0.67589(12) 0.15289(9) 0.0225(2) Uani 1 1 d . C .
H13 H 0.9263 0.7459 0.0880 0.027 Uiso 1 1 calc R . .
C14 C 0.95625(18) 0.51287(11) 0.18272(8) 0.01825(19) Uani 1 1 d . . .
C15 C 0.81082(19) 0.41441(11) 0.27787(8) 0.01909(19) Uani 1 1 d . C .
H15 H 0.8866 0.3028 0.2998 0.023 Uiso 1 1 calc R . .
C16 C 0.55271(19) 0.48273(11) 0.34008(8) 0.0197(2) Uani 1 1 d . . .
H16 H 0.4548 0.4157 0.4055 0.024 Uiso 1 1 calc R C .
C17A C 1.23187(18) 0.43895(11) 0.11671(8) 0.01869(19) Uani 0.50 1 d P C 1
O17 O 1.3171(3) 0.29502(17) 0.14358(14) 0.0253(3) Uani 0.50 1 d P C 1
C17B C 1.23187(18) 0.43895(11) 0.11671(8) 0.01869(19) Uani 0.50 1 d P C 2
H17A H 1.3043 0.3268 0.1358 0.022 Uiso 0.50 1 calc PR C 2
N17 N 1.37318(15) 0.53561(10) 0.02995(7) 0.01958(19) Uani 1 1 d . . .
H17 H 1.306(6) 0.641(3) 0.009(3) 0.023 Uiso 0.50 1 d P . .
C21 C -0.15872(19) 0.87334(10) 0.42564(8) 0.01882(19) Uani 1 1 d . . .
O21 O -0.04211(14) 0.72047(8) 0.44822(7) 0.02318(18) Uani 1 1 d . . .
H21 H 0.133(3) 0.7027(16) 0.3861(13) 0.028 Uiso 1 1 d . . .
O22 O -0.05441(17) 0.97377(9) 0.34485(7) 0.0292(2) Uani 1 1 d . . .
C22 C -0.43488(19) 0.91165(10) 0.50995(9) 0.0199(2) Uani 1 1 d . . .
H22A H -0.3968 0.8712 0.5984 0.024 Uiso 1 1 calc R . .
H22B H -0.5761 0.8550 0.4949 0.024 Uiso 1 1 calc R . .

loop_
_atom_site_aniso_label
_atom_site_aniso_U_11
_atom_site_aniso_U_22
_atom_site_aniso_U_33
_atom_site_aniso_U_23
_atom_site_aniso_U_13
_atom_site_aniso_U_12
O1S 0.0831(9) 0.0609(7) 0.0278(5) -0.0086(4) 0.0119(5) -0.0416(6)
N11 0.0174(3) 0.0209(4) 0.0209(4) -0.0087(3) 0.0049(3) -0.0062(3)
C12 0.0229(4) 0.0196(4) 0.0249(4) -0.0087(3) 0.0071(3) -0.0074(3)
C13 0.0228(4) 0.0222(4) 0.0231(4) -0.0082(3) 0.0083(3) -0.0102(3)
C14 0.0157(4) 0.0241(4) 0.0172(4) -0.0095(3) 0.0043(3) -0.0077(3)
C15 0.0172(4) 0.0216(4) 0.0174(4) -0.0057(3) 0.0032(3) -0.0042(3)
C16 0.0180(4) 0.0221(4) 0.0184(4) -0.0061(3) 0.0052(3) -0.0061(3)
C17A 0.0164(4) 0.0235(4) 0.0172(4) -0.0089(3) 0.0043(3) -0.0060(3)
O17 0.0216(6) 0.0223(6) 0.0276(7) -0.0066(5) 0.0088(5) -0.0033(5)
C17B 0.0164(4) 0.0235(4) 0.0172(4) -0.0089(3) 0.0043(3) -0.0060(3)
N17 0.0148(3) 0.0260(4) 0.0194(4) -0.0115(3) 0.0053(3) -0.0054(3)
C21 0.0170(4) 0.0201(4) 0.0196(4) -0.0063(3) 0.0028(3) -0.0056(3)
O21 0.0195(3) 0.0198(3) 0.0251(3) -0.0048(3) 0.0072(2) -0.0011(2)
O22 0.0282(4) 0.0218(3) 0.0308(4) -0.0033(3) 0.0119(3) -0.0056(3)
C22 0.0159(4) 0.0179(4) 0.0234(4) -0.0048(3) 0.0053(3) -0.0033(3)

loop_
_atom_type_symbol
_atom_type_description
_atom_type_scat_dispersion_real
_atom_type_scat_dispersion_imag
_atom_type_scat_source
C C 0.0033 0.0016 'International Tables Vol C Tables 4.2.6.8 and 6.1.1.4'
H H 0.0000 0.0000 'International Tables Vol C Tables 4.2.6.8 and 6.1.1.4'
N N 0.0061 0.0033 'International Tables Vol C Tables 4.2.6.8 and 6.1.1.4'
O O 0.0106 0.0060 'International Tables Vol C Tables 4.2.6.8 and 6.1.1.4'

loop_
_geom_angle_atom_site_label_1
_geom_angle_atom_site_label_2
_geom_angle_atom_site_label_3
_geom_angle
_geom_angle_site_symmetry_1
_geom_angle_site_symmetry_3
H1A O1S H1B 107.0(16) . .
H1A O1S H1C 110.1(17) . .
H1B O1S H1C 85(4) . .
C16 N11 C12 118.71(7) . .
N11 C12 C13 122.18(8) . .
N11 C12 H12 118.9 . .
C13 C12 H12 118.9 . .
C12 C13 C14 119.26(8) . .
C12 C13 H13 120.4 . .
C14 C13 H13 120.4 . .
C15 C14 C13 118.37(8) . .
C15 C14 C17A 118.36(8) . .
C13 C14 C17A 123.25(8) . .
C16 C15 C14 118.70(8) . .
C16 C15 H15 120.7 . .
C14 C15 H15 120.7 . .
N11 C16 C15 122.77(8) . .
N11 C16 H16 118.6 . .
C15 C16 H16 118.6 . .
O17 C17A N17 123.21(10) . .
O17 C17A C14 119.33(10) . .
N17 C17A C14 117.46(8) . .
C17A N17 N17 116.35(10) . 2_865
C17A N17 H17 122.6(17) . .
N17 N17 H17 121.0(18) 2_865 .
O22 C21 O21 123.77(8) . .
O22 C21 C22 123.90(8) . .
O21 C21 C22 112.33(7) . .
C21 O21 H21 108.1(8) . .
C21 C22 C22 113.21(9) . 2_476
C21 C22 H22A 108.9 . .
C22 C22 H22A 108.9 2_476 .
C21 C22 H22B 108.9 . .
C22 C22 H22B 108.9 2_476 .
H22A C22 H22B 107.7 . .

loop_
_geom_bond_atom_site_label_1
_geom_bond_atom_site_label_2
_geom_bond_distance
_geom_bond_site_symmetry_2
O1S H1A 0.811(9) .
O1S H1B 0.814(10) .
O1S H1C 0.800(10) .
N11 C16 1.3407(11) .
N11 C12 1.3427(11) .
C12 C13 1.3869(13) .
C12 H12 0.9500 .
C13 C14 1.3979(13) .
C13 H13 0.9500 .
C14 C15 1.3938(12) .
C14 C17A 1.4852(12) .
C15 C16 1.3899(12) .
C15 H15 0.9500 .
C16 H16 0.9500 .
C17A O17 1.2147(17) .
C17A N17 1.3278(11) .
N17 N17 1.3725(14) 2_865
N17 H17 0.89(3) .
C21 O22 1.2275(10) .
C21 O21 1.3100(10) .
C21 C22 1.5051(12) .
O21 H21 0.999(15) .
C22 C22 1.5106(17) 2_476
C22 H22A 0.9900 .
C22 H22B 0.9900 .

loop_
_geom_hbond_atom_site_label_D
_geom_hbond_atom_site_label_H
_geom_hbond_atom_site_label_A
_geom_hbond_distance_DH
_geom_hbond_distance_HA
_geom_hbond_distance_DA
_geom_hbond_angle_DHA
_geom_hbond_site_symmetry_A
O1S H1A O22 0.811(9) 2.178(12) 2.9370(14) 155.8(18) .
O1S H1B O17 0.814(10) 2.56(4) 2.7130(19) 92(3) 1_365
O1S H1C O1S 0.800(10) 2.115(15) 2.892(2) 164(4) 2_575

loop_
_geom_torsion_atom_site_label_1
_geom_torsion_atom_site_label_2
_geom_torsion_atom_site_label_3
_geom_torsion_atom_site_label_4
_geom_torsion
_geom_torsion_site_symmetry_4
C16 N11 C12 C13 -0.50(14) .
N11 C12 C13 C14 0.14(15) .
C12 C13 C14 C15 0.59(14) .
C12 C13 C14 C17A 179.59(8) .
C13 C14 C15 C16 -0.95(14) .
C17A C14 C15 C16 180.00(8) .
C12 N11 C16 C15 0.12(14) .
C14 C15 C16 N11 0.62(14) .
C15 C14 C17A O17 2.90(16) .
C13 C14 C17A O17 -176.11(12) .
C15 C14 C17A N17 -177.27(8) .
C13 C14 C17A N17 3.72(14) .
O17 C17A N17 N17 0.00(18) 2_865
C14 C17A N17 N17 -179.82(8) 2_865
O22 C21 C22 C22 -2.97(16) 2_476
O21 C21 C22 C22 177.05(10) 2_476
